data_4084326
loop_
_publ_author_name
'Pichaandi, Kothanda Rama'
'Fanwick, Phillip E.'
'Abu-Omar, Mahdi M.'

_publ_section_title
;
 C--H Activation of Methyltrioxorhenium by Pincer Iridium Hydride To Give
 Agile Ir--Re Bimetallic Compounds
;
_journal_issue 19
_journal_name_full Organometallics
_journal_page_first 5089
_journal_paper_doi 10.1021/om500807a
_journal_volume 33
_journal_year 2014
_chemical_formula_moiety 'C29 H55 Ir1 N2 O3 P2 Re1,C1 H2 Cl2,F6 P1'
_chemical_formula_sum 'C30 H57 Cl2 F6 Ir N2 O3 P3 Re'
_chemical_formula_weight 1149.98
_chemical_name_systematic
;
 ?
;
_space_group_crystal_system monoclinic
_space_group_IT_number 14
_space_group_name_Hall '-P 2ybc'
_space_group_name_H-M_alt 'P 1 21/c 1'
_symmetry_space_group_name_Hall '-P 2ybc'
_symmetry_space_group_name_H-M 'P 1 21/c 1'
_atom_sites_solution_hydrogens geom
_atom_sites_solution_primary iterative
_atom_sites_solution_secondary difmap
_audit_creation_method SHELXL-2014
_cell_angle_alpha 90
_cell_angle_beta 98.4700(10)
_cell_angle_gamma 90
_cell_formula_units_Z 4
_cell_length_a 17.2092(4)
_cell_length_b 12.0293(3)
_cell_length_c 19.4655(5)
_cell_measurement_reflns_used 33594
_cell_measurement_temperature 150(2)
_cell_measurement_theta_max 28.281
_cell_measurement_theta_min 1.996
_cell_volume 3985.69(17)
_computing_cell_refinement 'HKL2000 (Otwinowski & Minor, 1997)'
_computing_data_collection 'Nonius Collect (Nonius, 1998)'
_computing_data_reduction 'HKL2000 (Otwinowski & Minor, 1997)'
_computing_publication_material 'local programs'
_computing_structure_refinement 'SHELXL-2014 (Sheldrick, 2014)'
_computing_structure_solution 'SHELXT (Sheldrick)'
_diffrn_ambient_temperature 150(2)
_diffrn_measured_fraction_theta_full 0.998
_diffrn_measured_fraction_theta_max 0.977
_diffrn_measurement_device_type 'Nonius KappaCCD'
_diffrn_measurement_method '\w and \f'
_diffrn_radiation_type MoK\a
_diffrn_radiation_wavelength 0.71073
_diffrn_reflns_av_R_equivalents 0.038
_diffrn_reflns_av_unetI/netI 0.0569
_diffrn_reflns_Laue_measured_fraction_max 0.977
_diffrn_reflns_limit_h_max 22
_diffrn_reflns_limit_h_min 0
_diffrn_reflns_limit_k_max 15
_diffrn_reflns_limit_k_min 0
_diffrn_reflns_limit_l_max 25
_diffrn_reflns_limit_l_min -25
_diffrn_reflns_number 33594
_diffrn_reflns_point_group_measured_fraction_full 0.998
_diffrn_reflns_point_group_measured_fraction_max 0.977
_diffrn_reflns_theta_full 25.242
_diffrn_reflns_theta_max 28.281
_diffrn_reflns_theta_min 1.996
_diffrn_source 'fine focus tube'
_exptl_absorpt_coefficient_mu 6.685
_exptl_absorpt_correction_T_max 0.135
_exptl_absorpt_correction_T_min 0.017
_exptl_absorpt_correction_type multi-scan
_exptl_absorpt_process_details 'SCALEPACK (Otwinowski & Minor, 1997)'
_exptl_crystal_colour yellow
_exptl_crystal_density_diffrn 1.916
_exptl_crystal_description needle
_exptl_crystal_F_000 2240
_exptl_crystal_size_max 0.600
_exptl_crystal_size_mid 0.360
_exptl_crystal_size_min 0.300
_refine_diff_density_max 1.831
_refine_diff_density_min -2.095
_refine_diff_density_rms 0.167
_refine_ls_extinction_method none
_refine_ls_goodness_of_fit_ref 1.046
_refine_ls_hydrogen_treatment constr
_refine_ls_matrix_type full
_refine_ls_number_parameters 449
_refine_ls_number_reflns 9644
_refine_ls_number_restraints 0
_refine_ls_restrained_S_all 1.046
_refine_ls_R_factor_all 0.0638
_refine_ls_R_factor_gt 0.0399
_refine_ls_shift/su_max 0.001
_refine_ls_shift/su_mean 0.000
_refine_ls_structure_factor_coef Fsqd
_refine_ls_weighting_details 'w=1/[\s^2^(Fo^2^)+(0.0331P)^2^+14.9922P] where P=(Fo^2^+2Fc^2^)/3'
_refine_ls_weighting_scheme calc
_refine_ls_wR_factor_gt 0.0846
_refine_ls_wR_factor_ref 0.0912
_reflns_Friedel_coverage 0.000
_reflns_number_gt 7257
_reflns_number_total 9644
_reflns_threshold_expression 'I > 2\s(I)'
_cod_data_source_file om500807a_si_002.cif
_cod_data_source_block RAM627
_cod_depositor_comments 'Adding full bibliography for 4084325--4084326.cif.'
_cod_database_code 4084326
_shelx_space_group_comment
;
The symmetry employed for this shelxl refinement is uniquely defined
by the following loop, which should always be used as a source of
symmetry information in preference to the above space-group names.
They are only intended as comments.
;
_shelx_estimated_absorpt_t_min 0.108
_shelx_estimated_absorpt_t_max 0.239
_shelxl_version_number 2014-1

loop_
_space_group_symop_operation_xyz
'x, y, z'
'-x, y+1/2, -z+1/2'
'-x, -y, -z'
'x, -y-1/2, z-1/2'

loop_
_atom_site_label
_atom_site_type_symbol
_atom_site_fract_x
_atom_site_fract_y
_atom_site_fract_z
_atom_site_U_iso_or_equiv
_atom_site_adp_type
_atom_site_occupancy
_atom_site_site_symmetry_order
_atom_site_calc_flag
_atom_site_refinement_flags_posn
_atom_site_refinement_flags_adp
Ir1 Ir 0.77595(2) 0.70742(2) 0.76234(2) 0.02228(7) Uani 1 1 d . .
Re1 Re 0.89261(2) 0.68008(2) 0.85297(2) 0.03276(8) Uani 1 1 d . .
Cl1 Cl 1.08756(18) 0.7198(3) 0.98876(17) 0.0989(9) Uani 1 1 d . .
Cl2 Cl 1.06702(17) 0.9492(3) 0.94599(17) 0.0998(9) Uani 1 1 d . .
P1 P 0.82600(9) 0.85961(13) 0.69961(8) 0.0263(3) Uani 1 1 d . .
P2 P 0.69159(10) 0.55685(13) 0.78789(8) 0.0328(4) Uani 1 1 d . .
P3 P 0.63917(9) 0.22430(16) 0.57201(9) 0.0349(4) Uani 1 1 d . .
F1 F 0.5677(3) 0.2936(4) 0.5884(3) 0.0704(15) Uani 1 1 d . .
F2 F 0.6988(3) 0.3170(4) 0.6016(2) 0.0664(13) Uani 1 1 d . .
F3 F 0.6311(3) 0.2741(4) 0.4961(2) 0.0548(11) Uani 1 1 d . .
F4 F 0.5815(3) 0.1246(4) 0.5422(3) 0.0792(16) Uani 1 1 d . .
F5 F 0.6457(3) 0.1660(4) 0.6473(2) 0.0585(12) Uani 1 1 d . .
F6 F 0.7114(3) 0.1487(5) 0.5562(2) 0.0720(15) Uani 1 1 d . .
O1 O 0.8982(3) 0.5444(4) 0.8798(3) 0.0535(13) Uani 1 1 d . .
O2 O 0.8799(3) 0.7655(5) 0.9200(2) 0.0483(13) Uani 1 1 d . .
O3 O 0.9721(2) 0.7163(4) 0.8157(2) 0.0407(11) Uani 1 1 d . .
N1 N 0.6785(3) 0.7299(4) 0.6786(2) 0.0230(10) Uani 1 1 d . .
N31 N 0.7065(3) 0.8823(4) 0.8590(3) 0.0312(11) Uani 1 1 d . .
C1 C 0.8289(4) 0.5879(5) 0.7007(3) 0.0341(14) Uani 1 1 d . .
H1A H 0.8668 0.6256 0.6758 0.051 Uiso 1 1 calc R U
H1B H 0.7879 0.5532 0.6671 0.051 Uiso 1 1 calc R U
H1C H 0.8559 0.5306 0.7311 0.051 Uiso 1 1 calc R U
C2 C 0.6277(4) 0.6469(6) 0.6611(3) 0.0360(15) Uani 1 1 d . .
C3 C 0.5662(4) 0.6638(7) 0.6092(3) 0.0404(17) Uani 1 1 d . .
H3 H 0.5310 0.6042 0.5956 0.048 Uiso 1 1 calc R U
C4 C 0.5536(4) 0.7662(8) 0.5757(4) 0.052(2) Uani 1 1 d . .
H4 H 0.5101 0.7774 0.5402 0.062 Uiso 1 1 calc R U
C5 C 0.6061(3) 0.8500(6) 0.5956(3) 0.0379(16) Uani 1 1 d . .
H5 H 0.5990 0.9211 0.5744 0.045 Uiso 1 1 calc R U
C6 C 0.6696(3) 0.8305(5) 0.6472(3) 0.0285(13) Uani 1 1 d . .
C7 C 0.6392(4) 0.5389(6) 0.6990(3) 0.0394(16) Uani 1 1 d . .
H7A H 0.6695 0.4879 0.6730 0.047 Uiso 1 1 calc R U
H7B H 0.5874 0.5045 0.7010 0.047 Uiso 1 1 calc R U
C8 C 0.7291(3) 0.9182(5) 0.6690(3) 0.0289(13) Uani 1 1 d . .
H8A H 0.7117 0.9630 0.7066 0.035 Uiso 1 1 calc R U
H8B H 0.7327 0.9683 0.6293 0.035 Uiso 1 1 calc R U
C11 C 0.8668(4) 0.8266(6) 0.6162(3) 0.0363(15) Uani 1 1 d . .
C12 C 0.8062(4) 0.7572(6) 0.5692(3) 0.0376(15) Uani 1 1 d . .
H12A H 0.7913 0.6926 0.5949 0.056 Uiso 1 1 calc R U
H12B H 0.8289 0.7321 0.5285 0.056 Uiso 1 1 calc R U
H12C H 0.7596 0.8026 0.5539 0.056 Uiso 1 1 calc R U
C13 C 0.9469(4) 0.7682(6) 0.6316(4) 0.0409(16) Uani 1 1 d . .
H13A H 0.9885 0.8203 0.6240 0.061 Uiso 1 1 calc R U
H13B H 0.9477 0.7041 0.6007 0.061 Uiso 1 1 calc R U
H13C H 0.9555 0.7429 0.6800 0.061 Uiso 1 1 calc R U
C14 C 0.8789(4) 0.9336(6) 0.5738(4) 0.0480(18) Uani 1 1 d . .
H14A H 0.8290 0.9739 0.5637 0.072 Uiso 1 1 calc R U
H14B H 0.8970 0.9128 0.5301 0.072 Uiso 1 1 calc R U
H14C H 0.9182 0.9812 0.6009 0.072 Uiso 1 1 calc R U
C15 C 0.8819(4) 0.9830(5) 0.7427(4) 0.0375(15) Uani 1 1 d . .
C16 C 0.9708(4) 0.9650(6) 0.7463(4) 0.0475(18) Uani 1 1 d . .
H16A H 0.9991 1.0233 0.7750 0.071 Uiso 1 1 calc R U
H16B H 0.9849 0.9683 0.6994 0.071 Uiso 1 1 calc R U
H16C H 0.9851 0.8921 0.7668 0.071 Uiso 1 1 calc R U
C17 C 0.8569(4) 1.0923(6) 0.7046(4) 0.0450(17) Uani 1 1 d . .
H17A H 0.8015 1.1074 0.7077 0.068 Uiso 1 1 calc R U
H17B H 0.8638 1.0857 0.6557 0.068 Uiso 1 1 calc R U
H17C H 0.8894 1.1534 0.7261 0.068 Uiso 1 1 calc R U
C18 C 0.8651(5) 0.9951(6) 0.8171(4) 0.0494(19) Uani 1 1 d . .
H18A H 0.8841 0.9290 0.8439 0.074 Uiso 1 1 calc R U
H18B H 0.8084 1.0028 0.8170 0.074 Uiso 1 1 calc R U
H18C H 0.8920 1.0611 0.8384 0.074 Uiso 1 1 calc R U
C21 C 0.6107(4) 0.5996(6) 0.8389(4) 0.0413(17) Uani 1 1 d . .
C22 C 0.6471(4) 0.6345(6) 0.9125(3) 0.0430(17) Uani 1 1 d . .
H22A H 0.6894 0.6882 0.9098 0.064 Uiso 1 1 calc R U
H22B H 0.6686 0.5688 0.9385 0.064 Uiso 1 1 calc R U
H22C H 0.6067 0.6686 0.9363 0.064 Uiso 1 1 calc R U
C23 C 0.5636(4) 0.6946(6) 0.8001(4) 0.0411(17) Uani 1 1 d . .
H23A H 0.5265 0.7246 0.8290 0.062 Uiso 1 1 calc R U
H23B H 0.5346 0.6664 0.7565 0.062 Uiso 1 1 calc R U
H23C H 0.5997 0.7535 0.7901 0.062 Uiso 1 1 calc R U
C24 C 0.5487(5) 0.5082(7) 0.8464(4) 0.059(2) Uani 1 1 d . .
H24A H 0.5743 0.4450 0.8722 0.089 Uiso 1 1 calc R U
H24B H 0.5245 0.4834 0.8002 0.089 Uiso 1 1 calc R U
H24C H 0.5080 0.5385 0.8714 0.089 Uiso 1 1 calc R U
C25 C 0.7219(5) 0.4080(6) 0.8132(4) 0.052(2) Uani 1 1 d . .
C26 C 0.7405(6) 0.3983(7) 0.8927(4) 0.066(2) Uani 1 1 d . .
H26A H 0.7753 0.4593 0.9110 0.099 Uiso 1 1 calc R U
H26B H 0.7664 0.3271 0.9051 0.099 Uiso 1 1 calc R U
H26C H 0.6915 0.4024 0.9127 0.099 Uiso 1 1 calc R U
C27 C 0.6534(6) 0.3270(6) 0.7841(5) 0.073(3) Uani 1 1 d . .
H27A H 0.6704 0.2499 0.7930 0.110 Uiso 1 1 calc R U
H27B H 0.6394 0.3385 0.7339 0.110 Uiso 1 1 calc R U
H27C H 0.6075 0.3419 0.8071 0.110 Uiso 1 1 calc R U
C28 C 0.7949(6) 0.3712(6) 0.7832(5) 0.064(2) Uani 1 1 d . .
H28A H 0.8397 0.4174 0.8026 0.096 Uiso 1 1 calc R U
H28B H 0.7856 0.3795 0.7325 0.096 Uiso 1 1 calc R U
H28C H 0.8063 0.2932 0.7951 0.096 Uiso 1 1 calc R U
C31 C 0.7310(3) 0.8183(5) 0.8234(3) 0.0265(13) Uani 1 1 d . .
C32 C 0.6776(4) 0.9695(5) 0.9009(3) 0.0346(15) Uani 1 1 d . .
C33 C 0.6236(5) 0.9197(7) 0.9466(4) 0.060(2) Uani 1 1 d . .
H33A H 0.6526 0.8656 0.9781 0.089 Uiso 1 1 calc R U
H33B H 0.5798 0.8824 0.9177 0.089 Uiso 1 1 calc R U
H33C H 0.6031 0.9787 0.9737 0.089 Uiso 1 1 calc R U
C34 C 0.6320(6) 1.0493(7) 0.8501(5) 0.077(3) Uani 1 1 d . .
H34A H 0.6080 1.1069 0.8757 0.116 Uiso 1 1 calc R U
H34B H 0.5908 1.0087 0.8201 0.116 Uiso 1 1 calc R U
H34C H 0.6676 1.0840 0.8216 0.116 Uiso 1 1 calc R U
C35 C 0.7468(5) 1.0249(9) 0.9440(6) 0.091(4) Uani 1 1 d . .
H35A H 0.7802 1.0594 0.9132 0.137 Uiso 1 1 calc R U
H35B H 0.7773 0.9693 0.9733 0.137 Uiso 1 1 calc R U
H35C H 0.7280 1.0821 0.9734 0.137 Uiso 1 1 calc R U
C41 C 1.1088(5) 0.8195(9) 0.9296(5) 0.077(3) Uani 1 1 d . .
H41A H 1.0880 0.7949 0.8819 0.093 Uiso 1 1 calc R U
H41B H 1.1665 0.8276 0.9328 0.093 Uiso 1 1 calc R U

loop_
_atom_site_aniso_label
_atom_site_aniso_U_11
_atom_site_aniso_U_22
_atom_site_aniso_U_33
_atom_site_aniso_U_23
_atom_site_aniso_U_13
_atom_site_aniso_U_12
Ir1 0.02243(12) 0.02116(11) 0.02444(12) 0.00059(9) 0.00745(8) 0.00155(8)
Re1 0.02799(14) 0.04171(17) 0.02891(14) 0.00198(11) 0.00528(10) 0.00996(10)
Cl1 0.089(2) 0.108(2) 0.096(2) 0.0034(18) 0.0024(16) 0.0256(17)
Cl2 0.0831(18) 0.093(2) 0.117(2) -0.0103(18) -0.0082(17) 0.0045(15)
P1 0.0235(8) 0.0272(8) 0.0305(8) 0.0029(6) 0.0113(6) -0.0010(6)
P2 0.0473(10) 0.0231(8) 0.0314(9) -0.0026(7) 0.0171(7) -0.0073(7)
P3 0.0220(8) 0.0490(11) 0.0331(9) 0.0035(8) 0.0017(6) -0.0031(7)
F1 0.049(3) 0.076(4) 0.092(4) 0.032(3) 0.032(3) 0.025(2)
F2 0.065(3) 0.075(3) 0.061(3) -0.015(2) 0.015(2) -0.022(2)
F3 0.060(3) 0.053(3) 0.051(3) 0.019(2) 0.008(2) -0.010(2)
F4 0.098(4) 0.060(3) 0.070(3) 0.025(3) -0.019(3) -0.038(3)
F5 0.069(3) 0.065(3) 0.042(2) 0.009(2) 0.010(2) 0.018(2)
F6 0.076(3) 0.090(4) 0.053(3) 0.002(3) 0.018(2) 0.042(3)
O1 0.060(3) 0.050(3) 0.050(3) 0.018(3) 0.007(3) 0.015(3)
O2 0.041(3) 0.070(4) 0.032(3) -0.005(2) 0.001(2) 0.012(2)
O3 0.025(2) 0.054(3) 0.043(3) -0.003(2) 0.0030(19) 0.012(2)
N1 0.024(2) 0.024(3) 0.023(2) 0.0014(19) 0.0112(19) 0.0015(19)
N31 0.031(3) 0.027(3) 0.038(3) -0.002(2) 0.012(2) 0.001(2)
C1 0.041(4) 0.029(3) 0.035(3) -0.005(3) 0.017(3) 0.010(3)
C2 0.045(4) 0.038(4) 0.029(3) -0.009(3) 0.019(3) -0.005(3)
C3 0.027(3) 0.074(5) 0.020(3) -0.006(3) 0.002(3) -0.013(3)
C4 0.031(4) 0.091(7) 0.031(4) -0.002(4) 0.002(3) -0.006(4)
C5 0.025(3) 0.057(5) 0.033(4) 0.003(3) 0.008(3) 0.013(3)
C6 0.029(3) 0.032(3) 0.026(3) 0.004(3) 0.012(2) 0.005(2)
C7 0.047(4) 0.039(4) 0.036(4) -0.013(3) 0.019(3) -0.018(3)
C8 0.026(3) 0.029(3) 0.034(3) 0.007(3) 0.009(3) 0.004(2)
C11 0.039(4) 0.042(4) 0.032(3) 0.008(3) 0.020(3) 0.002(3)
C12 0.040(4) 0.049(4) 0.026(3) 0.004(3) 0.013(3) 0.001(3)
C13 0.031(4) 0.046(4) 0.050(4) 0.000(3) 0.022(3) 0.006(3)
C14 0.056(5) 0.053(5) 0.040(4) 0.012(3) 0.022(3) -0.003(4)
C15 0.034(4) 0.029(4) 0.052(4) -0.002(3) 0.016(3) -0.009(3)
C16 0.038(4) 0.043(4) 0.064(5) 0.001(4) 0.018(3) -0.016(3)
C17 0.044(4) 0.033(4) 0.060(5) -0.001(3) 0.016(3) -0.010(3)
C18 0.057(5) 0.039(4) 0.055(5) -0.013(4) 0.021(4) -0.022(3)
C21 0.046(4) 0.042(4) 0.041(4) -0.008(3) 0.024(3) -0.012(3)
C22 0.065(5) 0.038(4) 0.030(4) -0.005(3) 0.020(3) -0.008(3)
C23 0.036(4) 0.053(5) 0.039(4) -0.007(3) 0.021(3) -0.005(3)
C24 0.069(5) 0.054(5) 0.062(5) -0.010(4) 0.035(4) -0.035(4)
C25 0.085(6) 0.024(4) 0.053(5) 0.002(3) 0.032(4) -0.008(4)
C26 0.108(7) 0.038(5) 0.057(5) 0.014(4) 0.036(5) 0.007(5)
C27 0.125(9) 0.027(4) 0.073(6) -0.012(4) 0.033(6) -0.029(5)
C28 0.111(7) 0.019(4) 0.069(6) 0.008(4) 0.038(5) 0.016(4)
C31 0.026(3) 0.025(3) 0.030(3) 0.001(3) 0.008(2) -0.004(2)
C32 0.035(4) 0.027(3) 0.046(4) -0.010(3) 0.018(3) 0.003(3)
C33 0.082(6) 0.045(5) 0.063(5) -0.003(4) 0.049(5) 0.005(4)
C34 0.115(8) 0.045(5) 0.086(7) 0.024(5) 0.062(6) 0.048(5)
C35 0.047(5) 0.114(9) 0.118(9) -0.078(7) 0.029(5) -0.013(5)
C41 0.047(5) 0.108(9) 0.077(7) -0.036(6) 0.008(5) -0.009(5)

loop_
_atom_type_symbol
_atom_type_description
_atom_type_scat_dispersion_real
_atom_type_scat_dispersion_imag
_atom_type_scat_source
C C 0.0033 0.0016 'International Tables Vol C Tables 4.2.6.8 and 6.1.1.4'
H H 0.0000 0.0000 'International Tables Vol C Tables 4.2.6.8 and 6.1.1.4'
N N 0.0061 0.0033 'International Tables Vol C Tables 4.2.6.8 and 6.1.1.4'
O O 0.0106 0.0060 'International Tables Vol C Tables 4.2.6.8 and 6.1.1.4'
F F 0.0171 0.0103 'International Tables Vol C Tables 4.2.6.8 and 6.1.1.4'
P P 0.1023 0.0942 'International Tables Vol C Tables 4.2.6.8 and 6.1.1.4'
Re Re -1.0185 7.2310 'International Tables Vol C Tables 4.2.6.8 and 6.1.1.4'
Ir Ir -1.4442 7.9887 'International Tables Vol C Tables 4.2.6.8 and 6.1.1.4'
Cl Cl 0.1484 0.1585 'International Tables Vol C Tables 4.2.6.8 and 6.1.1.4'

loop_
_geom_angle_atom_site_label_1
_geom_angle_atom_site_label_2
_geom_angle_atom_site_label_3
_geom_angle
C31 Ir1 C1 177.3(2)
C31 Ir1 N1 92.2(2)
C1 Ir1 N1 90.4(2)
C31 Ir1 P2 94.62(16)
C1 Ir1 P2 86.03(18)
N1 Ir1 P2 80.05(13)
C31 Ir1 P1 89.58(17)
C1 Ir1 P1 90.71(18)
N1 Ir1 P1 79.70(13)
P2 Ir1 P1 159.46(6)
C31 Ir1 Re1 90.54(17)
C1 Ir1 Re1 86.79(18)
N1 Ir1 Re1 176.66(12)
P2 Ir1 Re1 101.60(4)
P1 Ir1 Re1 98.46(4)
O3 Re1 O2 112.1(2)
O3 Re1 O1 111.3(2)
O2 Re1 O1 110.5(3)
O3 Re1 Ir1 106.27(15)
O2 Re1 Ir1 106.37(15)
O1 Re1 Ir1 110.18(18)
C8 P1 C15 102.8(3)
C8 P1 C11 103.6(3)
C15 P1 C11 108.3(3)
C8 P1 Ir1 94.60(19)
C15 P1 Ir1 124.2(2)
C11 P1 Ir1 118.3(2)
C7 P2 C21 103.2(3)
C7 P2 C25 102.1(3)
C21 P2 C25 108.3(3)
C7 P2 Ir1 96.9(2)
C21 P2 Ir1 114.4(2)
C25 P2 Ir1 127.3(3)
F1 P3 F2 92.2(3)
F1 P3 F3 91.5(3)
F2 P3 F3 92.1(3)
F1 P3 F6 177.8(3)
F2 P3 F6 89.5(3)
F3 P3 F6 90.0(3)
F1 P3 F4 90.5(3)
F2 P3 F4 177.1(3)
F3 P3 F4 88.9(2)
F6 P3 F4 87.8(3)
F1 P3 F5 89.9(3)
F2 P3 F5 91.2(3)
F3 P3 F5 176.3(3)
F6 P3 F5 88.6(2)
F4 P3 F5 87.7(3)
C2 N1 C6 121.7(5)
C2 N1 Ir1 120.1(4)
C6 N1 Ir1 118.2(4)
C31 N31 C32 175.8(6)
Ir1 C1 H1A 109.5
Ir1 C1 H1B 109.5
H1A C1 H1B 109.5
Ir1 C1 H1C 109.5
H1A C1 H1C 109.5
H1B C1 H1C 109.5
N1 C2 C3 118.9(6)
N1 C2 C7 119.3(6)
C3 C2 C7 121.7(6)
C2 C3 C4 121.8(7)
C2 C3 H3 119.1
C4 C3 H3 119.1
C5 C4 C3 117.8(6)
C5 C4 H4 121.1
C3 C4 H4 121.1
C4 C5 C6 119.7(7)
C4 C5 H5 120.2
C6 C5 H5 120.2
N1 C6 C5 120.0(6)
N1 C6 C8 118.5(5)
C5 C6 C8 121.4(6)
C2 C7 P2 111.9(4)
C2 C7 H7A 109.2
P2 C7 H7A 109.2
C2 C7 H7B 109.2
P2 C7 H7B 109.2
H7A C7 H7B 107.9
C6 C8 P1 112.1(4)
C6 C8 H8A 109.2
P1 C8 H8A 109.2
C6 C8 H8B 109.2
P1 C8 H8B 109.2
H8A C8 H8B 107.9
C12 C11 C13 112.3(6)
C12 C11 C14 105.4(6)
C13 C11 C14 107.1(5)
C12 C11 P1 108.7(4)
C13 C11 P1 111.2(5)
C14 C11 P1 112.0(5)
C11 C12 H12A 109.5
C11 C12 H12B 109.5
H12A C12 H12B 109.5
C11 C12 H12C 109.5
H12A C12 H12C 109.5
H12B C12 H12C 109.5
C11 C13 H13A 109.5
C11 C13 H13B 109.5
H13A C13 H13B 109.5
C11 C13 H13C 109.5
H13A C13 H13C 109.5
H13B C13 H13C 109.5
C11 C14 H14A 109.5
C11 C14 H14B 109.5
H14A C14 H14B 109.5
C11 C14 H14C 109.5
H14A C14 H14C 109.5
H14B C14 H14C 109.5
C18 C15 C16 107.2(6)
C18 C15 C17 107.3(6)
C16 C15 C17 110.3(5)
C18 C15 P1 109.9(4)
C16 C15 P1 110.3(5)
C17 C15 P1 111.6(5)
C15 C16 H16A 109.5
C15 C16 H16B 109.5
H16A C16 H16B 109.5
C15 C16 H16C 109.5
H16A C16 H16C 109.5
H16B C16 H16C 109.5
C15 C17 H17A 109.5
C15 C17 H17B 109.5
H17A C17 H17B 109.5
C15 C17 H17C 109.5
H17A C17 H17C 109.5
H17B C17 H17C 109.5
C15 C18 H18A 109.5
C15 C18 H18B 109.5
H18A C18 H18B 109.5
C15 C18 H18C 109.5
H18A C18 H18C 109.5
H18B C18 H18C 109.5
C23 C21 C22 111.7(6)
C23 C21 C24 104.7(6)
C22 C21 C24 107.3(6)
C23 C21 P2 108.7(4)
C22 C21 P2 109.4(5)
C24 C21 P2 115.1(5)
C21 C22 H22A 109.5
C21 C22 H22B 109.5
H22A C22 H22B 109.5
C21 C22 H22C 109.5
H22A C22 H22C 109.5
H22B C22 H22C 109.5
C21 C23 H23A 109.5
C21 C23 H23B 109.5
H23A C23 H23B 109.5
C21 C23 H23C 109.5
H23A C23 H23C 109.5
H23B C23 H23C 109.5
C21 C24 H24A 109.5
C21 C24 H24B 109.5
H24A C24 H24B 109.5
C21 C24 H24C 109.5
H24A C24 H24C 109.5
H24B C24 H24C 109.5
C28 C25 C26 107.6(7)
C28 C25 C27 107.3(7)
C26 C25 C27 110.5(6)
C28 C25 P2 112.5(5)
C26 C25 P2 109.9(5)
C27 C25 P2 109.1(6)
C25 C26 H26A 109.5
C25 C26 H26B 109.5
H26A C26 H26B 109.5
C25 C26 H26C 109.5
H26A C26 H26C 109.5
H26B C26 H26C 109.5
C25 C27 H27A 109.5
C25 C27 H27B 109.5
H27A C27 H27B 109.5
C25 C27 H27C 109.5
H27A C27 H27C 109.5
H27B C27 H27C 109.5
C25 C28 H28A 109.5
C25 C28 H28B 109.5
H28A C28 H28B 109.5
C25 C28 H28C 109.5
H28A C28 H28C 109.5
H28B C28 H28C 109.5
N31 C31 Ir1 178.8(6)
N31 C32 C33 109.6(5)
N31 C32 C35 108.8(5)
C33 C32 C35 110.8(7)
N31 C32 C34 106.1(6)
C33 C32 C34 109.5(6)
C35 C32 C34 112.0(8)
C32 C33 H33A 109.5
C32 C33 H33B 109.5
H33A C33 H33B 109.5
C32 C33 H33C 109.5
H33A C33 H33C 109.5
H33B C33 H33C 109.5
C32 C34 H34A 109.5
C32 C34 H34B 109.5
H34A C34 H34B 109.5
C32 C34 H34C 109.5
H34A C34 H34C 109.5
H34B C34 H34C 109.5
C32 C35 H35A 109.5
C32 C35 H35B 109.5
H35A C35 H35B 109.5
C32 C35 H35C 109.5
H35A C35 H35C 109.5
H35B C35 H35C 109.5
Cl1 C41 Cl2 111.0(5)
Cl1 C41 H41A 109.4
Cl2 C41 H41A 109.4
Cl1 C41 H41B 109.4
Cl2 C41 H41B 109.4
H41A C41 H41B 108.0

loop_
_geom_bond_atom_site_label_1
_geom_bond_atom_site_label_2
_geom_bond_distance
Ir1 C31 2.015(6)
Ir1 C1 2.159(5)
Ir1 N1 2.177(5)
Ir1 P2 2.4183(16)
Ir1 P1 2.4278(15)
Ir1 Re1 2.4916(3)
Re1 O3 1.697(5)
Re1 O2 1.700(5)
Re1 O1 1.712(5)
Cl1 C41 1.739(11)
Cl2 C41 1.767(10)
P1 C8 1.828(6)
P1 C15 1.896(7)
P1 C11 1.903(6)
P2 C7 1.843(7)
P2 C21 1.896(7)
P2 C25 1.909(7)
P3 F1 1.557(5)
P3 F2 1.567(5)
P3 F3 1.582(4)
P3 F6 1.606(5)
P3 F4 1.610(5)
P3 F5 1.613(4)
N1 C2 1.337(8)
N1 C6 1.355(8)
N31 C31 1.156(7)
N31 C32 1.461(7)
C1 H1A 0.9800
C1 H1B 0.9800
C1 H1C 0.9800
C2 C3 1.367(9)
C2 C7 1.492(10)
C3 C4 1.396(11)
C3 H3 0.9500
C4 C5 1.371(10)
C4 H4 0.9500
C5 C6 1.391(8)
C5 H5 0.9500
C6 C8 1.487(8)
C7 H7A 0.9900
C7 H7B 0.9900
C8 H8A 0.9900
C8 H8B 0.9900
C11 C12 1.529(9)
C11 C13 1.537(9)
C11 C14 1.560(9)
C12 H12A 0.9800
C12 H12B 0.9800
C12 H12C 0.9800
C13 H13A 0.9800
C13 H13B 0.9800
C13 H13C 0.9800
C14 H14A 0.9800
C14 H14B 0.9800
C14 H14C 0.9800
C15 C18 1.525(9)
C15 C16 1.538(9)
C15 C17 1.539(10)
C16 H16A 0.9800
C16 H16B 0.9800
C16 H16C 0.9800
C17 H17A 0.9800
C17 H17B 0.9800
C17 H17C 0.9800
C18 H18A 0.9800
C18 H18B 0.9800
C18 H18C 0.9800
C21 C23 1.533(10)
C21 C22 1.536(9)
C21 C24 1.554(9)
C22 H22A 0.9800
C22 H22B 0.9800
C22 H22C 0.9800
C23 H23A 0.9800
C23 H23B 0.9800
C23 H23C 0.9800
C24 H24A 0.9800
C24 H24B 0.9800
C24 H24C 0.9800
C25 C28 1.527(11)
C25 C26 1.538(11)
C25 C27 1.571(11)
C26 H26A 0.9800
C26 H26B 0.9800
C26 H26C 0.9800
C27 H27A 0.9800
C27 H27B 0.9800
C27 H27C 0.9800
C28 H28A 0.9800
C28 H28B 0.9800
C28 H28C 0.9800
C32 C33 1.502(9)
C32 C35 1.508(10)
C32 C34 1.512(10)
C33 H33A 0.9800
C33 H33B 0.9800
C33 H33C 0.9800
C34 H34A 0.9800
C34 H34B 0.9800
C34 H34C 0.9800
C35 H35A 0.9800
C35 H35B 0.9800
C35 H35C 0.9800
C41 H41A 0.9900
C41 H41B 0.9900

loop_
_geom_torsion_atom_site_label_1
_geom_torsion_atom_site_label_2
_geom_torsion_atom_site_label_3
_geom_torsion_atom_site_label_4
_geom_torsion
C6 N1 C2 C3 1.3(9)
Ir1 N1 C2 C3 178.8(4)
C6 N1 C2 C7 -178.3(5)
Ir1 N1 C2 C7 -0.8(7)
N1 C2 C3 C4 -2.1(10)
C7 C2 C3 C4 177.4(6)
C2 C3 C4 C5 1.1(10)
C3 C4 C5 C6 0.8(10)
C2 N1 C6 C5 0.6(8)
Ir1 N1 C6 C5 -177.0(4)
C2 N1 C6 C8 -179.4(5)
Ir1 N1 C6 C8 3.0(7)
C4 C5 C6 N1 -1.6(9)
C4 C5 C6 C8 178.4(6)
N1 C2 C7 P2 27.2(7)
C3 C2 C7 P2 -152.4(5)
C21 P2 C7 C2 82.5(5)
C25 P2 C7 C2 -165.2(5)
Ir1 P2 C7 C2 -34.6(5)
N1 C6 C8 P1 29.6(7)
C5 C6 C8 P1 -150.4(5)
C15 P1 C8 C6 -167.2(4)
C11 P1 C8 C6 80.0(5)
Ir1 P1 C8 C6 -40.6(4)
C8 P1 C15 C18 84.1(5)
C11 P1 C15 C18 -166.6(5)
Ir1 P1 C15 C18 -20.6(6)
C8 P1 C15 C16 -157.8(5)
C11 P1 C15 C16 -48.6(6)
Ir1 P1 C15 C16 97.5(5)
C8 P1 C15 C17 -34.8(5)
C11 P1 C15 C17 74.4(5)
Ir1 P1 C15 C17 -139.5(4)
C7 P2 C21 C23 -49.6(5)
C25 P2 C21 C23 -157.3(5)
Ir1 P2 C21 C23 54.4(5)
C7 P2 C21 C22 -171.8(5)
C25 P2 C21 C22 80.5(5)
Ir1 P2 C21 C22 -67.8(5)
C7 P2 C21 C24 67.4(6)
C25 P2 C21 C24 -40.3(7)
Ir1 P2 C21 C24 171.4(5)
